data_4020379
loop_
_publ_author_name
'Francisco Ot\'on'
'Alberto Tarraga'
'Arturo Espinosa'
'Maria D. Velasco'
'Delia Bautista'
'Pedro Molina'

_publ_section_title
;
Preparation, Structure, and Anion Sensing Properties
of 1,n-Diaza[n]ferrocenophanes
;
_journal_name_full 'Journal of Organic Chemistry'
_journal_page_first 6603
_journal_page_last 6608
_journal_paper_doi 10.1021/jo050458p
_journal_volume 70
_journal_year 2005
_chemical_formula_sum 'C17 H12 Fe N4 O'
_chemical_formula_weight 344.16
_space_group_IT_number 19
_symmetry_cell_setting orthorhombic
_symmetry_space_group_name_Hall 'P 2ac 2ab'
_symmetry_space_group_name_H-M 'P 21 21 21'
_cell_angle_alpha 90.00
_cell_angle_beta 90.00
_cell_angle_gamma 90.00
_cell_formula_units_Z 4
_cell_length_a 10.1002(6)
_cell_length_b 11.4854(7)
_cell_length_c 11.8160(7)
_cell_measurement_temperature 100(2)
_cell_volume 1370.71(14)
_diffrn_ambient_temperature 100(2)
_exptl_crystal_density_diffrn 1.668
_cod_depositor_comments
;
The following automatic conversions were performed:
'_symmetry_cell_setting' value 'Orthorhombic' changed to 'orthorhombic'
according to '/home/saulius/struct/CIF-dictionaries/cif_core.dic'
dictionary named 'cif_core.dic' version 2.4.1 from 2010-06-29.

Automatic conversion script
Id: cif_fix_enum 1527 2010-12-29 10:47:43Z saulius 
;
_cod_database_code 4020379

loop_
_symmetry_equiv_pos_as_xyz
'x, y, z'
'-x+1/2, -y, z+1/2'
'-x, y+1/2, -z+1/2'
'x+1/2, -y+1/2, -z'

loop_
_atom_site_label
_atom_site_type_symbol
_atom_site_fract_x
_atom_site_fract_y
_atom_site_fract_z
_atom_site_U_iso_or_equiv
_atom_site_adp_type
_atom_site_occupancy
_atom_site_symmetry_multiplicity
_atom_site_calc_flag
_atom_site_refinement_flags
_atom_site_disorder_assembly
_atom_site_disorder_group
Fe1 Fe 0.35450(5) 0.89753(4) 0.34690(4) 0.01722(13) Uani 1 1 d . . .
N1 N 0.4501(3) 0.9094(3) 0.5870(2) 0.0201(6) Uani 1 1 d . . .
N2 N 0.5374(3) 0.9233(3) 0.7729(3) 0.0222(7) Uani 1 1 d . . .
N3 N 0.3678(4) 0.7852(3) 0.7325(3) 0.0280(7) Uani 1 1 d . . .
N4 N 0.2824(3) 0.7621(3) 0.5583(3) 0.0268(7) Uani 1 1 d . . .
O1 O 0.6231(3) 1.0307(2) 0.6303(2) 0.0271(6) Uani 1 1 d . . .
C1 C 0.2681(4) 0.7778(3) 0.4413(3) 0.0224(8) Uani 1 1 d D . .
C2 C 0.1689(3) 0.8450(3) 0.3850(3) 0.0236(8) Uani 1 1 d D . .
H2 H 0.1011 0.8886 0.4210 0.028 Uiso 1 1 calc R . .
C3 C 0.1881(4) 0.8358(3) 0.2675(4) 0.0283(9) Uani 1 1 d D . .
H3 H 0.1374 0.8738 0.2108 0.034 Uiso 1 1 calc R . .
C4 C 0.2978(4) 0.7590(3) 0.2484(4) 0.0280(9) Uani 1 1 d D . .
H4 H 0.3328 0.7369 0.1769 0.034 Uiso 1 1 calc R . .
C5 C 0.3442(4) 0.7224(3) 0.3558(3) 0.0271(8) Uani 1 1 d D . .
H5 H 0.4149 0.6694 0.3685 0.032 Uiso 1 1 calc R . .
C6 C 0.4570(4) 0.9581(3) 0.4751(3) 0.0221(8) Uani 1 1 d D . .
C7 C 0.3738(4) 1.0490(3) 0.4325(3) 0.0248(8) Uani 1 1 d D . .
H7 H 0.3067 1.0887 0.4735 0.030 Uiso 1 1 calc R . .
C8 C 0.4089(4) 1.0690(3) 0.3193(3) 0.0257(9) Uani 1 1 d D . .
H8 H 0.3689 1.1237 0.2696 0.031 Uiso 1 1 calc R . .
C9 C 0.5173(4) 0.9914(3) 0.2917(3) 0.0273(9) Uani 1 1 d D . .
H9 H 0.5609 0.9865 0.2206 0.033 Uiso 1 1 calc R . .
C10 C 0.5470(3) 0.9244(3) 0.3884(3) 0.0217(8) Uani 1 1 d D . .
H10 H 0.6147 0.8674 0.3946 0.026 Uiso 1 1 calc R . .
C11 C 0.5432(3) 0.9604(3) 0.6598(3) 0.0210(7) Uani 1 1 d . . .
C12 C 0.6233(3) 0.9766(3) 0.8510(4) 0.0241(7) Uani 1 1 d . . .
H12 H 0.6792 1.0386 0.8277 0.029 Uiso 1 1 calc R . .
C13 C 0.6258(4) 0.9393(3) 0.9581(3) 0.0253(8) Uani 1 1 d . . .
H13 H 0.6847 0.9742 1.0109 0.030 Uiso 1 1 calc R . .
C14 C 0.5405(4) 0.8474(4) 0.9934(4) 0.0301(9) Uani 1 1 d . . .
H14 H 0.5432 0.8205 1.0693 0.036 Uiso 1 1 calc R . .
C15 C 0.4553(4) 0.7984(3) 0.9184(4) 0.0287(9) Uani 1 1 d . . .
H15 H 0.3978 0.7380 0.9430 0.034 Uiso 1 1 calc R . .
C16 C 0.4505(4) 0.8357(3) 0.8042(3) 0.0250(8) Uani 1 1 d . . .
C17 C 0.3642(4) 0.8178(3) 0.6225(3) 0.0246(8) Uani 1 1 d . . .

loop_
_atom_site_aniso_label
_atom_site_aniso_U_11
_atom_site_aniso_U_22
_atom_site_aniso_U_33
_atom_site_aniso_U_23
_atom_site_aniso_U_13
_atom_site_aniso_U_12
Fe1 0.0127(2) 0.0158(2) 0.0231(2) 0.0005(2) -0.0021(2) -0.00137(19)
N1 0.0159(13) 0.0211(15) 0.0232(14) -0.0002(13) -0.0036(11) 0.0036(12)
N2 0.0173(15) 0.0257(17) 0.0236(15) -0.0028(13) -0.0038(12) 0.0058(12)
N3 0.0249(18) 0.0284(17) 0.0308(16) 0.0045(13) 0.0033(15) 0.0015(15)
N4 0.0226(17) 0.0253(17) 0.0324(18) -0.0004(14) -0.0015(14) -0.0070(14)
O1 0.0240(15) 0.0284(13) 0.0289(15) -0.0015(11) -0.0031(11) -0.0046(11)
C1 0.0169(18) 0.0221(18) 0.028(2) 0.0010(15) -0.0009(14) -0.0089(14)
C2 0.0085(17) 0.0289(19) 0.034(2) -0.0005(15) -0.0043(14) -0.0038(14)
C3 0.024(2) 0.026(2) 0.035(2) 0.0051(17) -0.0082(16) -0.0064(16)
C4 0.026(2) 0.0226(19) 0.035(2) -0.0027(17) -0.0001(17) -0.0083(16)
C5 0.0264(19) 0.0164(15) 0.038(2) -0.0012(15) -0.006(2) -0.0023(15)
C6 0.0155(17) 0.0191(17) 0.032(2) -0.0019(15) -0.0030(15) -0.0039(14)
C7 0.0164(19) 0.0181(16) 0.040(2) -0.0043(16) -0.0067(16) -0.0012(14)
C8 0.0278(19) 0.0184(17) 0.031(2) 0.0035(15) -0.0078(15) -0.0049(14)
C9 0.023(2) 0.030(2) 0.029(2) 0.0032(17) -0.0032(16) -0.0078(16)
C10 0.0113(16) 0.0214(18) 0.0322(19) -0.0023(15) -0.0014(14) -0.0031(13)
C11 0.0124(16) 0.0222(17) 0.0283(18) 0.0033(16) 0.0016(15) 0.0037(13)
C12 0.0140(17) 0.0242(17) 0.0342(19) -0.0039(17) -0.0031(16) 0.0014(13)
C13 0.0185(19) 0.0308(19) 0.0265(18) -0.0060(15) -0.0044(15) 0.0021(15)
C14 0.035(2) 0.0282(19) 0.027(2) 0.0047(17) -0.0013(17) 0.0094(17)
C15 0.031(2) 0.0241(19) 0.032(2) 0.0004(17) 0.0028(17) 0.0007(17)
C16 0.0182(18) 0.0203(18) 0.036(2) -0.0062(16) -0.0007(16) 0.0044(15)
C17 0.0212(18) 0.0212(17) 0.0315(19) 0.0007(14) 0.0084(16) 0.0016(16)

loop_
_geom_bond_atom_site_label_1
_geom_bond_atom_site_label_2
_geom_bond_distance
_geom_bond_site_symmetry_2
_geom_bond_publ_flag
Fe1 C6 1.962(4) . ?
Fe1 C1 1.974(4) . ?
Fe1 C5 2.016(3) . ?
Fe1 C2 2.020(4) . ?
Fe1 C7 2.021(4) . ?
Fe1 C10 2.029(3) . ?
Fe1 C3 2.051(4) . ?
Fe1 C4 2.053(4) . ?
Fe1 C8 2.071(4) . ?
Fe1 C9 2.072(4) . ?
N1 C11 1.402(5) . ?
N1 C17 1.427(5) . ?
N1 C6 1.437(5) . ?
N2 C16 1.384(5) . ?
N2 C11 1.405(5) . ?
N2 C12 1.407(5) . ?
N3 C16 1.323(5) . ?
N3 C17 1.353(5) . ?
N4 C17 1.291(5) . ?
N4 C1 1.401(5) . ?
O1 C11 1.194(4) . ?
C1 C5 1.420(5) . ?
C1 C2 1.429(5) . ?
C2 C3 1.405(6) . ?
C3 C4 1.433(6) . ?
C4 C5 1.417(6) . ?
C6 C10 1.423(5) . ?
C6 C7 1.432(5) . ?
C7 C8 1.403(6) . ?
C8 C9 1.449(6) . ?
C9 C10 1.410(5) . ?
C12 C13 1.337(6) . ?
C13 C14 1.424(6) . ?
C14 C15 1.357(6) . ?
C15 C16 1.417(6) . ?
